data_7111776
loop_
_publ_author_name
'Waynant, Kristopher V.'
'White, James D.'
'Zakharov, Lev'

_publ_section_title
;
 Synthesis and structural characterization of a fused bispyrone and
 preparation of the first metal bispyrylium complexes
;
_journal_issue 29
_journal_name_full 'Chemical Communications'
_journal_page_first 5304
_journal_page_last 5306
_journal_paper_doi 10.1039/c0cc01291b
_journal_volume 46
_journal_year 2010
_chemical_formula_sum 'C22 H26 Cl2 Mg O19'
_chemical_formula_weight 689.64
_chemical_name_systematic
;
?
;
_space_group_IT_number 14
_symmetry_cell_setting monoclinic
_symmetry_space_group_name_Hall '-P 2ybc'
_symmetry_space_group_name_H-M 'P 1 21/c 1'
_atom_sites_solution_hydrogens geom
_atom_sites_solution_primary direct
_atom_sites_solution_secondary difmap
_audit_creation_method SHELXLTL
_cell_angle_alpha 90.00
_cell_angle_beta 103.023(3)
_cell_angle_gamma 90.00
_cell_formula_units_Z 4
_cell_length_a 15.050(3)
_cell_length_b 18.021(3)
_cell_length_c 11.008(2)
_cell_measurement_reflns_used 5288
_cell_measurement_temperature 173(2)
_cell_measurement_theta_max 26.99
_cell_measurement_theta_min 2.21
_cell_volume 2908.8(9)
_computing_cell_refinement 'Bruker SAINT'
_computing_data_collection 'Bruker SMART'
_computing_data_reduction 'Bruker SAINT'
_computing_molecular_graphics 'Bruker SHELXTL'
_computing_publication_material 'Bruker SHELXTL'
_computing_structure_refinement 'Bruker SHELXTL'
_computing_structure_solution 'Bruker SHELXTL'
_diffrn_ambient_temperature 173(2)
_diffrn_measured_fraction_theta_full 1.000
_diffrn_measured_fraction_theta_max 1.000
_diffrn_measurement_device_type 'Bruker Apex CCD area detector'
_diffrn_measurement_method 'phi and omega scans'
_diffrn_radiation_monochromator graphite
_diffrn_radiation_source 'fine-focus sealed tube'
_diffrn_radiation_type MoK\a
_diffrn_radiation_wavelength 0.71073
_diffrn_reflns_av_R_equivalents 0.0436
_diffrn_reflns_av_sigmaI/netI 0.0331
_diffrn_reflns_limit_h_max 17
_diffrn_reflns_limit_h_min -17
_diffrn_reflns_limit_k_max 21
_diffrn_reflns_limit_k_min -21
_diffrn_reflns_limit_l_max 13
_diffrn_reflns_limit_l_min -13
_diffrn_reflns_number 27023
_diffrn_reflns_theta_full 25.00
_diffrn_reflns_theta_max 25.00
_diffrn_reflns_theta_min 1.39
_exptl_absorpt_coefficient_mu 0.331
_exptl_absorpt_correction_T_max 0.9613
_exptl_absorpt_correction_T_min 0.9277
_exptl_absorpt_correction_type multi-scan
_exptl_absorpt_process_details SADABS
_exptl_crystal_colour colorless
_exptl_crystal_density_diffrn 1.575
_exptl_crystal_density_method 'not measured'
_exptl_crystal_description block
_exptl_crystal_F_000 1424
_exptl_crystal_size_max 0.23
_exptl_crystal_size_mid 0.19
_exptl_crystal_size_min 0.12
_refine_diff_density_max 0.697
_refine_diff_density_min -0.431
_refine_diff_density_rms 0.072
_refine_ls_extinction_method none
_refine_ls_goodness_of_fit_ref 1.065
_refine_ls_hydrogen_treatment mixed
_refine_ls_matrix_type full
_refine_ls_number_parameters 500
_refine_ls_number_reflns 5118
_refine_ls_number_restraints 18
_refine_ls_restrained_S_all 1.174
_refine_ls_R_factor_all 0.0794
_refine_ls_R_factor_gt 0.0579
_refine_ls_shift/su_max 0.001
_refine_ls_shift/su_mean 0.000
_refine_ls_structure_factor_coef Fsqd
_refine_ls_weighting_details 'calc w=1/[\s^2^(Fo^2^)+(0.0832P)^2^+3.3721P] where P=(Fo^2^+2Fc^2^)/3'
_refine_ls_weighting_scheme calc
_refine_ls_wR_factor_gt 0.1501
_refine_ls_wR_factor_ref 0.1665
_reflns_number_gt 3836
_reflns_number_total 5118
_reflns_threshold_expression >2sigma(I)
_cod_data_source_file C0CC01291Bsup1.cif
_cod_data_source_block jw45a
_cod_depositor_comments
;
The following automatic conversions were performed:

'_symmetry_cell_setting' value 'Monoclinic' changed to 'monoclinic'
according to /home/saulius/struct/CIF-dictionaries/cif_core.dic
dictionary named 'cif_core.dic' version 2.4.2 from 2011-04-26.

Automatic conversion script
Id: cif_fix_values 1891 2012-01-12 08:04:46Z andrius 
;
_cod_original_cell_volume 2908.7(10)
_cod_original_sg_symbol_H-M P2(1)/c
_cod_database_code 7111776

loop_
_symmetry_equiv_pos_as_xyz
'x, y, z'
'-x, y+1/2, -z+1/2'
'-x, -y, -z'
'x, -y-1/2, z-1/2'

loop_
_atom_site_label
_atom_site_type_symbol
_atom_site_fract_x
_atom_site_fract_y
_atom_site_fract_z
_atom_site_U_iso_or_equiv
_atom_site_adp_type
_atom_site_occupancy
_atom_site_symmetry_multiplicity
_atom_site_calc_flag
_atom_site_refinement_flags
_atom_site_disorder_assembly
_atom_site_disorder_group
Mg1 Mg 0.5000 0.5000 0.5000 0.0239(4) Uani 1 2 d S . .
O1 O 0.55900(17) 0.60141(13) 0.5558(2) 0.0261(6) Uani 1 1 d . . .
O2 O 0.45951(18) 0.49992(14) 0.6673(2) 0.0302(6) Uani 1 1 d . . .
O3 O 0.54379(17) 0.73619(13) 0.8464(2) 0.0257(6) Uani 1 1 d . . .
O4 O 0.46577(16) 0.65886(13) 0.9302(2) 0.0241(6) Uani 1 1 d . . .
O5 O 0.38335(19) 0.55633(16) 0.4205(3) 0.0403(7) Uani 1 1 d D . .
C1 C 0.6373(4) 0.8300(2) 0.7952(4) 0.0357(10) Uani 1 1 d . . .
C2 C 0.5927(3) 0.7575(2) 0.7599(3) 0.0264(8) Uani 1 1 d . . .
C3 C 0.5967(3) 0.71367(19) 0.6624(3) 0.0249(8) Uani 1 1 d . . .
C4 C 0.5536(2) 0.64240(19) 0.6452(3) 0.0220(7) Uani 1 1 d . . .
C5 C 0.5055(2) 0.62056(18) 0.7407(3) 0.0211(7) Uani 1 1 d . . .
C6 C 0.5050(2) 0.66982(19) 0.8345(3) 0.0209(7) Uani 1 1 d . . .
C7 C 0.4623(2) 0.54913(19) 0.7470(3) 0.0225(8) Uani 1 1 d . . .
C8 C 0.4226(2) 0.5383(2) 0.8534(3) 0.0249(8) Uani 1 1 d . . .
C9 C 0.4243(2) 0.59165(19) 0.9391(3) 0.0232(8) Uani 1 1 d . . .
C10 C 0.3851(3) 0.5894(3) 1.0506(4) 0.0325(9) Uani 1 1 d . . .
C11 C 0.3025(3) 0.5319(3) 0.3386(5) 0.0559(13) Uani 1 1 d . . .
H11A H 0.2599 0.5735 0.3182 0.084 Uiso 1 1 calc R . .
H11B H 0.2747 0.4925 0.3787 0.084 Uiso 1 1 calc R . .
H11C H 0.3170 0.5128 0.2620 0.084 Uiso 1 1 calc R . .
Mg1' Mg 0.0000 1.0000 1.0000 0.0232(4) Uani 1 2 d S . .
O1' O 0.05027(17) 0.99919(13) 0.8410(2) 0.0287(6) Uani 1 1 d . . .
O2' O -0.04798(17) 0.89557(13) 0.9526(2) 0.0271(6) Uani 1 1 d . . .
O3' O 0.02438(16) 0.84836(13) 0.5609(2) 0.0256(6) Uani 1 1 d . . .
O4' O -0.05231(16) 0.77037(13) 0.6446(2) 0.0244(6) Uani 1 1 d . . .
O5' O 0.12079(19) 0.95386(17) 1.0982(3) 0.0426(7) Uani 1 1 d D . .
C1' C 0.1095(3) 0.9161(3) 0.4442(4) 0.0334(9) Uani 1 1 d . . .
C2' C 0.0730(2) 0.91308(19) 0.5581(3) 0.0242(8) Uani 1 1 d . . .
C3' C 0.0817(2) 0.9629(2) 0.6503(3) 0.0252(8) Uani 1 1 d . . .
C4' C 0.0431(2) 0.95133(19) 0.7572(3) 0.0220(8) Uani 1 1 d . . .
C5' C -0.0033(2) 0.88133(18) 0.7600(3) 0.0204(7) Uani 1 1 d . . .
C6' C -0.0101(2) 0.83505(19) 0.6599(3) 0.0210(7) Uani 1 1 d . . .
C7' C -0.0473(2) 0.85707(19) 0.8583(3) 0.0219(7) Uani 1 1 d . . .
C8' C -0.0917(3) 0.78630(19) 0.8389(3) 0.0256(8) Uani 1 1 d . . .
C9' C -0.0943(2) 0.74582(19) 0.7362(3) 0.0239(8) Uani 1 1 d . . .
C10' C -0.1401(3) 0.6737(2) 0.7007(4) 0.0343(10) Uani 1 1 d . . .
C11' C 0.2069(3) 0.9867(3) 1.1392(6) 0.0701(16) Uani 1 1 d . . .
H11D H 0.2499 0.9498 1.1839 0.105 Uiso 1 1 calc R . .
H11E H 0.2023 1.0281 1.1952 0.105 Uiso 1 1 calc R . .
H11F H 0.2285 1.0051 1.0672 0.105 Uiso 1 1 calc R . .
Cl1 Cl 0.21107(8) 0.76683(6) 0.21055(10) 0.0438(3) Uani 1 1 d D . .
O6 O 0.2867(3) 0.7999(3) 0.2822(5) 0.1075(18) Uani 1 1 d D A .
O7 O 0.1389(7) 0.7713(8) 0.2684(12) 0.164(5) Uani 0.638(4) 1 d PD A 1
O8 O 0.1875(6) 0.8070(4) 0.0967(6) 0.094(2) Uani 0.638(4) 1 d PD A 1
O9 O 0.2227(5) 0.6935(3) 0.1810(8) 0.0786(19) Uani 0.638(4) 1 d PD A 1
O7A O 0.2298(12) 0.7327(15) 0.109(2) 0.164(5) Uani 0.362(4) 1 d PD A 2
O8A O 0.1831(11) 0.7048(8) 0.2736(13) 0.094(2) Uani 0.362(4) 1 d PD A 2
O9A O 0.1324(8) 0.8090(6) 0.1720(16) 0.0786(19) Uani 0.362(4) 1 d PD A 2
Cl2 Cl 0.25730(6) 0.12080(5) 0.50211(8) 0.0310(3) Uani 1 1 d D . .
O10 O 0.2518(2) 0.19909(17) 0.5146(3) 0.0583(10) Uani 1 1 d D B .
O11 O 0.3491(2) 0.1062(2) 0.4874(4) 0.0449(10) Uani 0.804(4) 1 d PD B 1
O12 O 0.1966(3) 0.0964(2) 0.3975(5) 0.0735(16) Uani 0.804(4) 1 d PD B 1
O13 O 0.2499(4) 0.0829(2) 0.6119(4) 0.0713(16) Uani 0.804(4) 1 d PD B 1
O11A O 0.1681(9) 0.1052(9) 0.5217(15) 0.0449(10) Uani 0.196(4) 1 d PD B 2
O12A O 0.3162(14) 0.0898(10) 0.578(2) 0.0735(16) Uani 0.196(4) 1 d PD B 2
O13A O 0.2492(18) 0.0841(11) 0.3934(16) 0.0713(3) Uani 0.196(4) 1 d PD B 2
O1S O 0.3596(2) 0.69366(19) 0.4949(3) 0.0574(9) Uani 1 1 d D . .
H1A H 0.593(3) 0.864(3) 0.802(4) 0.056(15) Uiso 1 1 d . . .
H1B H 0.671(3) 0.847(3) 0.748(5) 0.054(15) Uiso 1 1 d . . .
H1C H 0.682(3) 0.825(2) 0.878(4) 0.045(13) Uiso 1 1 d . . .
H1'A H 0.055(3) 0.907(3) 0.365(5) 0.061(14) Uiso 1 1 d . . .
H1'B H 0.154(3) 0.877(3) 0.447(4) 0.049(13) Uiso 1 1 d . . .
H1'C H 0.138(3) 0.960(3) 0.445(4) 0.045(13) Uiso 1 1 d . . .
H3 H 0.626(2) 0.7315(19) 0.604(3) 0.020(9) Uiso 1 1 d . . .
H3' H 0.116(3) 1.007(2) 0.643(3) 0.026(10) Uiso 1 1 d . . .
H5'O H 0.124(3) 0.9024(12) 1.105(4) 0.058(15) Uiso 1 1 d D . .
H5O H 0.383(4) 0.6072(15) 0.441(6) 0.10(2) Uiso 1 1 d D . .
H8 H 0.395(3) 0.490(2) 0.865(4) 0.034(11) Uiso 1 1 d . . .
H8' H -0.121(2) 0.766(2) 0.898(3) 0.025(9) Uiso 1 1 d . . .
H10A H 0.435(3) 0.598(2) 1.128(4) 0.048(13) Uiso 1 1 d . . .
H10B H 0.341(3) 0.628(3) 1.047(4) 0.050(13) Uiso 1 1 d . . .
H10C H 0.361(3) 0.542(3) 1.053(4) 0.048(13) Uiso 1 1 d . . .
H10D H -0.101(3) 0.641(3) 0.689(4) 0.042(13) Uiso 1 1 d . . .
H10E H -0.170(3) 0.654(3) 0.763(4) 0.048(13) Uiso 1 1 d . . .
H10F H -0.188(3) 0.682(2) 0.623(4) 0.041(12) Uiso 1 1 d . . .
H1S H 0.317(5) 0.697(5) 0.552(7) 0.20(4) Uiso 1 1 d D . .
H2S H 0.340(5) 0.721(4) 0.416(4) 0.13(3) Uiso 1 1 d D . .

loop_
_atom_site_aniso_label
_atom_site_aniso_U_11
_atom_site_aniso_U_22
_atom_site_aniso_U_33
_atom_site_aniso_U_23
_atom_site_aniso_U_13
_atom_site_aniso_U_12
Mg1 0.0309(9) 0.0227(9) 0.0191(8) -0.0047(7) 0.0078(7) -0.0012(7)
O1 0.0365(14) 0.0242(13) 0.0200(13) -0.0051(10) 0.0119(11) -0.0041(11)
O2 0.0439(16) 0.0239(13) 0.0256(14) -0.0057(11) 0.0140(12) -0.0090(11)
O3 0.0364(14) 0.0200(13) 0.0243(13) -0.0042(10) 0.0148(11) -0.0018(11)
O4 0.0295(13) 0.0254(13) 0.0205(13) -0.0040(10) 0.0121(10) -0.0027(11)
O5 0.0346(16) 0.0363(17) 0.0448(17) -0.0045(14) -0.0024(13) 0.0047(13)
C1 0.054(3) 0.023(2) 0.036(3) -0.0037(18) 0.021(2) -0.010(2)
C2 0.037(2) 0.0219(19) 0.0234(19) 0.0048(15) 0.0127(16) -0.0003(16)
C3 0.033(2) 0.0243(19) 0.0189(18) 0.0018(15) 0.0086(15) -0.0006(16)
C4 0.0251(18) 0.0216(18) 0.0195(18) 0.0007(14) 0.0052(14) 0.0014(14)
C5 0.0240(17) 0.0219(18) 0.0180(17) 0.0002(14) 0.0061(14) 0.0010(14)
C6 0.0217(17) 0.0217(18) 0.0195(17) -0.0001(14) 0.0053(14) 0.0001(14)
C7 0.0278(19) 0.0200(18) 0.0198(18) -0.0006(14) 0.0055(14) 0.0000(14)
C8 0.0275(19) 0.0234(19) 0.0248(19) 0.0030(15) 0.0081(15) -0.0012(15)
C9 0.0233(18) 0.0257(19) 0.0213(18) 0.0029(15) 0.0065(14) 0.0020(15)
C10 0.039(2) 0.033(2) 0.031(2) -0.0025(18) 0.0200(19) -0.004(2)
C11 0.048(3) 0.058(3) 0.053(3) 0.000(2) -0.006(2) 0.000(2)
Mg1' 0.0308(9) 0.0220(9) 0.0181(8) -0.0033(7) 0.0081(7) 0.0005(7)
O1' 0.0400(15) 0.0238(13) 0.0249(14) -0.0054(11) 0.0127(11) -0.0083(11)
O2' 0.0407(15) 0.0255(13) 0.0180(13) -0.0045(10) 0.0126(11) -0.0031(11)
O3' 0.0319(14) 0.0282(13) 0.0202(13) -0.0046(10) 0.0132(11) -0.0051(11)
O4' 0.0316(13) 0.0220(13) 0.0219(13) -0.0033(10) 0.0112(10) -0.0033(11)
O5' 0.0338(16) 0.0405(18) 0.0485(18) 0.0066(14) -0.0014(13) 0.0032(14)
C1' 0.040(2) 0.034(2) 0.031(2) -0.0029(18) 0.0187(19) -0.004(2)
C2' 0.0266(18) 0.0257(19) 0.0226(19) 0.0021(15) 0.0103(15) -0.0019(15)
C3' 0.0281(19) 0.0241(19) 0.0246(19) 0.0026(15) 0.0086(15) -0.0013(16)
C4' 0.0234(18) 0.0226(19) 0.0196(18) 0.0022(14) 0.0041(14) 0.0037(14)
C5' 0.0227(17) 0.0214(18) 0.0172(17) -0.0002(14) 0.0045(13) 0.0024(14)
C6' 0.0211(17) 0.0228(19) 0.0205(18) 0.0020(14) 0.0078(14) 0.0013(14)
C7' 0.0246(18) 0.0222(18) 0.0186(18) 0.0016(14) 0.0044(14) 0.0027(14)
C8' 0.034(2) 0.0229(19) 0.0228(19) 0.0027(15) 0.0123(16) -0.0012(16)
C9' 0.0293(19) 0.0205(18) 0.0239(18) 0.0046(14) 0.0101(15) 0.0012(15)
C10' 0.048(3) 0.025(2) 0.034(2) -0.0027(18) 0.018(2) -0.005(2)
C11' 0.039(3) 0.072(4) 0.090(4) -0.011(3) -0.004(3) 0.006(3)
Cl1 0.0470(6) 0.0365(6) 0.0468(6) -0.0018(5) 0.0080(5) 0.0012(5)
O6 0.076(3) 0.084(3) 0.139(4) 0.003(3) -0.026(3) -0.038(3)
O7 0.119(7) 0.231(12) 0.176(9) -0.150(9) 0.108(7) -0.084(8)
O8 0.126(6) 0.082(5) 0.067(4) 0.024(3) 0.008(4) 0.016(4)
O9 0.073(4) 0.038(3) 0.117(6) -0.008(3) 0.005(4) 0.011(3)
O7A 0.119(7) 0.231(12) 0.176(9) -0.150(9) 0.108(7) -0.084(8)
O8A 0.126(6) 0.082(5) 0.067(4) 0.024(3) 0.008(4) 0.016(4)
O9A 0.073(4) 0.038(3) 0.117(6) -0.008(3) 0.005(4) 0.011(3)
Cl2 0.0370(5) 0.0246(5) 0.0345(5) 0.0011(4) 0.0145(4) 0.0021(4)
O10 0.052(2) 0.0244(17) 0.096(3) 0.0003(16) 0.0109(19) 0.0028(14)
O11 0.0327(19) 0.056(2) 0.050(2) -0.0076(18) 0.0171(17) 0.0083(17)
O12 0.055(3) 0.049(3) 0.091(4) -0.010(2) -0.035(3) 0.002(2)
O13 0.116(4) 0.053(3) 0.066(3) 0.018(2) 0.064(3) 0.009(3)
O11A 0.0327(19) 0.056(2) 0.050(2) -0.0076(18) 0.0171(17) 0.0083(17)
O12A 0.055(3) 0.049(3) 0.091(4) -0.010(2) -0.035(3) 0.002(2)
O13A 0.1160(2) 0.05287(19) 0.0654(3) 0.016(2) 0.0634(19) 0.009(2)
O1S 0.063(2) 0.0434(19) 0.063(2) -0.0016(17) 0.0092(19) 0.0130(17)

loop_
_atom_type_symbol
_atom_type_description
_atom_type_scat_dispersion_real
_atom_type_scat_dispersion_imag
_atom_type_scat_source
C C 0.0033 0.0016 'International Tables Vol C Tables 4.2.6.8 and 6.1.1.4'
H H 0.0000 0.0000 'International Tables Vol C Tables 4.2.6.8 and 6.1.1.4'
O O 0.0106 0.0060 'International Tables Vol C Tables 4.2.6.8 and 6.1.1.4'
Mg Mg 0.0486 0.0363 'International Tables Vol C Tables 4.2.6.8 and 6.1.1.4'
Cl Cl 0.1484 0.1585 'International Tables Vol C Tables 4.2.6.8 and 6.1.1.4'

loop_
_geom_angle_atom_site_label_1
_geom_angle_atom_site_label_2
_geom_angle_atom_site_label_3
_geom_angle
_geom_angle_site_symmetry_1
_geom_angle_site_symmetry_3
O5 Mg1 O5 180.0 3_666 .
O5 Mg1 O1 87.60(11) 3_666 3_666
O5 Mg1 O1 92.40(11) . 3_666
O5 Mg1 O1 92.40(11) 3_666 .
O5 Mg1 O1 87.60(11) . .
O1 Mg1 O1 180.000(1) 3_666 .
O5 Mg1 O2 89.12(11) 3_666 3_666
O5 Mg1 O2 90.88(11) . 3_666
O1 Mg1 O2 85.92(9) 3_666 3_666
O1 Mg1 O2 94.08(9) . 3_666
O5 Mg1 O2 90.89(11) 3_666 .
O5 Mg1 O2 89.11(11) . .
O1 Mg1 O2 94.08(9) 3_666 .
O1 Mg1 O2 85.92(9) . .
O2 Mg1 O2 180.000(1) 3_666 .
O5 Mg1 H5O 160.8(11) 3_666 .
O5 Mg1 H5O 19.2(10) . .
O1 Mg1 H5O 111.3(11) 3_666 .
O1 Mg1 H5O 68.7(10) . .
O2 Mg1 H5O 95.5(13) 3_666 .
O2 Mg1 H5O 84.5(13) . .
C4 O1 Mg1 131.2(2) . .
C7 O2 Mg1 131.3(2) . .
C6 O3 C2 118.3(3) . .
C6 O4 C9 118.4(3) . .
C11 O5 Mg1 130.6(3) . .
C11 O5 H5O 114(4) . .
Mg1 O5 H5O 115(4) . .
C2 C1 H1A 109(3) . .
C2 C1 H1B 116(3) . .
H1A C1 H1B 110(4) . .
C2 C1 H1C 109(3) . .
H1A C1 H1C 109(4) . .
H1B C1 H1C 102(4) . .
C3 C2 O3 120.8(3) . .
C3 C2 C1 129.0(3) . .
O3 C2 C1 110.2(3) . .
C2 C3 C4 122.2(3) . .
C2 C3 H3 118(2) . .
C4 C3 H3 120(2) . .
O1 C4 C3 121.8(3) . .
O1 C4 C5 122.7(3) . .
C3 C4 C5 115.5(3) . .
C6 C5 C7 117.6(3) . .
C6 C5 C4 117.3(3) . .
C7 C5 C4 125.0(3) . .
O3 C6 O4 108.7(3) . .
O3 C6 C5 125.8(3) . .
O4 C6 C5 125.5(3) . .
O2 C7 C8 121.5(3) . .
O2 C7 C5 123.0(3) . .
C8 C7 C5 115.5(3) . .
C9 C8 C7 121.9(3) . .
C9 C8 H8 119(2) . .
C7 C8 H8 119(2) . .
C8 C9 O4 121.1(3) . .
C8 C9 C10 128.1(3) . .
O4 C9 C10 110.8(3) . .
C9 C10 H10A 110(3) . .
C9 C10 H10B 111(3) . .
H10A C10 H10B 107(4) . .
C9 C10 H10C 106(3) . .
H10A C10 H10C 110(4) . .
H10B C10 H10C 113(4) . .
O5 C11 H11A 109.5 . .
O5 C11 H11B 109.5 . .
H11A C11 H11B 109.5 . .
O5 C11 H11C 109.5 . .
H11A C11 H11C 109.5 . .
H11B C11 H11C 109.5 . .
O2' Mg1' O2' 180.000(1) . 3_577
O2' Mg1' O1' 92.72(9) . 3_577
O2' Mg1' O1' 87.28(9) 3_577 3_577
O2' Mg1' O1' 87.28(9) . .
O2' Mg1' O1' 92.72(9) 3_577 .
O1' Mg1' O1' 180.000(1) 3_577 .
O2' Mg1' O5' 88.95(11) . .
O2' Mg1' O5' 91.05(11) 3_577 .
O1' Mg1' O5' 90.38(11) 3_577 .
O1' Mg1' O5' 89.62(12) . .
O2' Mg1' O5' 91.05(11) . 3_577
O2' Mg1' O5' 88.95(11) 3_577 3_577
O1' Mg1' O5' 89.62(12) 3_577 3_577
O1' Mg1' O5' 90.38(12) . 3_577
O5' Mg1' O5' 180.000(1) . 3_577
C4' O1' Mg1' 130.2(2) . .
C7' O2' Mg1' 131.0(2) . .
C6' O3' C2' 118.5(3) . .
C6' O4' C9' 118.5(3) . .
C11' O5' Mg1' 129.6(3) . .
C11' O5' H5'O 112(3) . .
Mg1' O5' H5'O 118(3) . .
C2' C1' H1'A 109(3) . .
C2' C1' H1'B 110(3) . .
H1'A C1' H1'B 108(4) . .
C2' C1' H1'C 107(3) . .
H1'A C1' H1'C 115(4) . .
H1'B C1' H1'C 108(4) . .
C3' C2' O3' 120.7(3) . .
C3' C2' C1' 128.8(3) . .
O3' C2' C1' 110.5(3) . .
C2' C3' C4' 122.2(3) . .
C2' C3' H3' 117(2) . .
C4' C3' H3' 120(2) . .
O1' C4' C3' 121.3(3) . .
O1' C4' C5' 123.3(3) . .
C3' C4' C5' 115.4(3) . .
C6' C5' C4' 117.7(3) . .
C6' C5' C7' 116.8(3) . .
C4' C5' C7' 125.4(3) . .
O4' C6' O3' 108.6(3) . .
O4' C6' C5' 126.1(3) . .
O3' C6' C5' 125.3(3) . .
O2' C7' C8' 121.8(3) . .
O2' C7' C5' 122.7(3) . .
C8' C7' C5' 115.5(3) . .
C9' C8' C7' 122.3(3) . .
C9' C8' H8' 116(2) . .
C7' C8' H8' 121(2) . .
C8' C9' O4' 120.8(3) . .
C8' C9' C10' 128.6(3) . .
O4' C9' C10' 110.6(3) . .
C9' C10' H10D 110(3) . .
C9' C10' H10E 113(3) . .
H10D C10' H10E 107(4) . .
C9' C10' H10F 107(2) . .
H10D C10' H10F 112(4) . .
H10E C10' H10F 108(4) . .
O5' C11' H11D 109.5 . .
O5' C11' H11E 109.5 . .
H11D C11' H11E 109.5 . .
O5' C11' H11F 109.5 . .
H11D C11' H11F 109.5 . .
H11E C11' H11F 109.5 . .
O7A Cl1 O6 111.8(7) . .
O7A Cl1 O7 137.4(7) . .
O6 Cl1 O7 110.4(4) . .
O7A Cl1 O9 46.7(11) . .
O6 Cl1 O9 114.8(4) . .
O7 Cl1 O9 108.6(6) . .
O7A Cl1 O9A 108.4(13) . .
O6 Cl1 O9A 118.6(5) . .
O7 Cl1 O9A 53.4(7) . .
O9 Cl1 O9A 126.6(5) . .
O7A Cl1 O8 64.0(13) . .
O6 Cl1 O8 107.3(4) . .
O7 Cl1 O8 108.1(7) . .
O9 Cl1 O8 107.4(4) . .
O9A Cl1 O8 55.0(7) . .
O7A Cl1 O8A 100.7(12) . .
O6 Cl1 O8A 111.1(6) . .
O7 Cl1 O8A 58.1(7) . .
O9 Cl1 O8A 55.4(7) . .
O9A Cl1 O8A 104.6(8) . .
O8 Cl1 O8A 141.7(6) . .
O12A Cl2 O12 132.8(9) . .
O12A Cl2 O13 51.1(13) . .
O12 Cl2 O13 113.4(3) . .
O12A Cl2 O10 116.1(9) . .
O12 Cl2 O10 110.9(2) . .
O13 Cl2 O10 112.3(2) . .
O12A Cl2 O11 55.0(13) . .
O12 Cl2 O11 108.6(3) . .
O13 Cl2 O11 105.5(3) . .
O10 Cl2 O11 105.6(2) . .
O12A Cl2 O13A 107.1(15) . .
O12 Cl2 O13A 35.6(10) . .
O13 Cl2 O13A 120.9(9) . .
O10 Cl2 O13A 125.2(9) . .
O11 Cl2 O13A 73.1(11) . .
O12A Cl2 O11A 111.7(15) . .
O12 Cl2 O11A 66.1(7) . .
O13 Cl2 O11A 61.4(7) . .
O10 Cl2 O11A 95.9(6) . .
O11 Cl2 O11A 158.2(7) . .
O13A Cl2 O11A 97.9(12) . .
H1S O1S H2S 115(7) . .

loop_
_geom_bond_atom_site_label_1
_geom_bond_atom_site_label_2
_geom_bond_distance
_geom_bond_site_symmetry_2
Mg1 O5 2.046(3) 3_666
Mg1 O5 2.046(3) .
Mg1 O1 2.064(2) 3_666
Mg1 O1 2.064(2) .
Mg1 O2 2.066(2) 3_666
Mg1 O2 2.066(2) .
Mg1 H5O 2.60(5) .
O1 C4 1.248(4) .
O2 C7 1.241(4) .
O3 C6 1.324(4) .
O3 C2 1.383(4) .
O4 C6 1.332(4) .
O4 C9 1.376(4) .
O5 C11 1.411(5) .
O5 H5O 0.95(2) .
C1 C2 1.479(5) .
C1 H1A 0.92(5) .
C1 H1B 0.85(5) .
C1 H1C 1.01(5) .
C2 C3 1.345(5) .
C3 C4 1.432(5) .
C3 H3 0.92(4) .
C4 C5 1.459(5) .
C5 C6 1.363(5) .
C5 C7 1.450(5) .
C7 C8 1.443(5) .
C8 C9 1.344(5) .
C8 H8 0.99(4) .
C9 C10 1.477(5) .
C10 H10A 1.01(5) .
C10 H10B 0.96(5) .
C10 H10C 0.93(5) .
C11 H11A 0.9800 .
C11 H11B 0.9800 .
C11 H11C 0.9800 .
Mg1' O2' 2.041(2) .
Mg1' O2' 2.041(2) 3_577
Mg1' O1' 2.057(2) 3_577
Mg1' O1' 2.057(2) .
Mg1' O5' 2.068(3) .
Mg1' O5' 2.068(3) 3_577
O1' C4' 1.250(4) .
O2' C7' 1.250(4) .
O3' C6' 1.330(4) .
O3' C2' 1.381(4) .
O4' C6' 1.320(4) .
O4' C9' 1.378(4) .
O5' C11' 1.403(6) .
O5' H5'O 0.93(2) .
C1' C2' 1.478(5) .
C1' H1'A 1.06(5) .
C1' H1'B 0.97(5) .
C1' H1'C 0.90(5) .
C2' C3' 1.340(5) .
C3' C4' 1.440(5) .
C3' H3' 0.96(4) .
C4' C5' 1.445(5) .
C5' C6' 1.367(5) .
C5' C7' 1.458(5) .
C7' C8' 1.433(5) .
C8' C9' 1.339(5) .
C8' H8' 0.94(4) .
C9' C10' 1.481(5) .
C10' H10D 0.86(5) .
C10' H10E 0.97(5) .
C10' H10F 1.00(5) .
C11' H11D 0.9800 .
C11' H11E 0.9800 .
C11' H11F 0.9800 .
Cl1 O7A 1.362(11) .
Cl1 O6 1.367(4) .
Cl1 O7 1.379(7) .
Cl1 O9 1.382(6) .
Cl1 O9A 1.391(10) .
Cl1 O8 1.422(6) .
Cl1 O8A 1.428(11) .
Cl2 O12A 1.211(14) .
Cl2 O12 1.371(4) .
Cl2 O13 1.414(4) .
Cl2 O10 1.422(3) .
Cl2 O11 1.451(3) .
Cl2 O13A 1.349(16) .
Cl2 O11A 1.435(12) .
O1S H1S 1.00(2) .
O1S H2S 0.98(2) .

loop_
_geom_hbond_atom_site_label_D
_geom_hbond_atom_site_label_H
_geom_hbond_atom_site_label_A
_geom_hbond_distance_DH
_geom_hbond_distance_HA
_geom_hbond_distance_DA
_geom_hbond_angle_DHA
_geom_hbond_site_symmetry_A
O5' H5'O O9A 0.93(2) 1.83(3) 2.728(12) 161(4) 1_556
O5' H5'O O8 0.93(2) 1.98(3) 2.832(8) 151(4) 1_556
O5 H5O O1S 0.95(2) 1.73(3) 2.656(4) 165(6) .
O1S H1S O7A 1.00(2) 2.02(7) 2.872(19) 142(8) 4_576
O1S H1S O8 1.00(2) 2.12(5) 3.045(10) 154(8) 4_576
O1S H1S O6 1.00(2) 2.67(5) 3.575(7) 151(8) 4_576
O1S H2S O6 0.98(2) 2.07(3) 3.032(6) 164(6) .
O1S H2S O8A 0.98(2) 2.55(7) 3.181(14) 122(5) .

loop_
_geom_torsion_atom_site_label_1
_geom_torsion_atom_site_label_2
_geom_torsion_atom_site_label_3
_geom_torsion_atom_site_label_4
_geom_torsion
_geom_torsion_site_symmetry_1
O5 Mg1 O1 C4 -100.0(3) 3_666
O5 Mg1 O1 C4 80.0(3) .
O1 Mg1 O1 C4 94(100) 3_666
O2 Mg1 O1 C4 170.7(3) 3_666
O2 Mg1 O1 C4 -9.3(3) .
O5 Mg1 O2 C7 101.7(3) 3_666
O5 Mg1 O2 C7 -78.3(3) .
O1 Mg1 O2 C7 -170.6(3) 3_666
O1 Mg1 O2 C7 9.4(3) .
O2 Mg1 O2 C7 -56(100) 3_666
O5 Mg1 O5 C11 112(100) 3_666
O1 Mg1 O5 C11 -10.8(4) 3_666
O1 Mg1 O5 C11 169.2(4) .
O2 Mg1 O5 C11 75.2(4) 3_666
O2 Mg1 O5 C11 -104.8(4) .
C6 O3 C2 C3 3.6(5) .
C6 O3 C2 C1 -175.0(3) .
O3 C2 C3 C4 -2.1(6) .
C1 C2 C3 C4 176.2(4) .
Mg1 O1 C4 C3 -176.1(2) .
Mg1 O1 C4 C5 5.5(5) .
C2 C3 C4 O1 -178.6(3) .
C2 C3 C4 C5 -0.2(5) .
O1 C4 C5 C6 179.4(3) .
C3 C4 C5 C6 0.9(5) .
O1 C4 C5 C7 2.8(5) .
C3 C4 C5 C7 -175.6(3) .
C2 O3 C6 O4 176.7(3) .
C2 O3 C6 C5 -2.9(5) .
C9 O4 C6 O3 -177.4(3) .
C9 O4 C6 C5 2.2(5) .
C7 C5 C6 O3 177.4(3) .
C4 C5 C6 O3 0.6(5) .
C7 C5 C6 O4 -2.1(5) .
C4 C5 C6 O4 -179.0(3) .
Mg1 O2 C7 C8 174.7(2) .
Mg1 O2 C7 C5 -5.6(5) .
C6 C5 C7 O2 -179.3(3) .
C4 C5 C7 O2 -2.7(6) .
C6 C5 C7 C8 0.3(5) .
C4 C5 C7 C8 176.9(3) .
O2 C7 C8 C9 -179.1(3) .
C5 C7 C8 C9 1.2(5) .
C7 C8 C9 O4 -1.2(5) .
C7 C8 C9 C10 178.5(4) .
C6 O4 C9 C8 -0.5(5) .
C6 O4 C9 C10 179.8(3) .
O2' Mg1' O1' C4' 3.5(3) .
O2' Mg1' O1' C4' -176.5(3) 3_577
O1' Mg1' O1' C4' -64(100) 3_577
O5' Mg1' O1' C4' 92.4(3) .
O5' Mg1' O1' C4' -87.6(3) 3_577
O2' Mg1' O2' C7' 75(80) 3_577
O1' Mg1' O2' C7' 175.7(3) 3_577
O1' Mg1' O2' C7' -4.3(3) .
O5' Mg1' O2' C7' -94.0(3) .
O5' Mg1' O2' C7' 86.0(3) 3_577
O2' Mg1' O5' C11' 161.6(4) .
O2' Mg1' O5' C11' -18.4(4) 3_577
O1' Mg1' O5' C11' -105.7(4) 3_577
O1' Mg1' O5' C11' 74.3(4) .
O5' Mg1' O5' C11' -31(100) 3_577
C6' O3' C2' C3' -3.0(5) .
C6' O3' C2' C1' 177.2(3) .
O3' C2' C3' C4' 1.3(5) .
C1' C2' C3' C4' -179.0(4) .
Mg1' O1' C4' C3' 178.0(2) .
Mg1' O1' C4' C5' -2.2(5) .
C2' C3' C4' O1' -178.4(3) .
C2' C3' C4' C5' 1.8(5) .
O1' C4' C5' C6' 177.1(3) .
C3' C4' C5' C6' -3.2(5) .
O1' C4' C5' C7' 0.1(5) .
C3' C4' C5' C7' 179.8(3) .
C9' O4' C6' O3' -179.2(3) .
C9' O4' C6' C5' 0.3(5) .
C2' O3' C6' O4' -179.0(3) .
C2' O3' C6' C5' 1.5(5) .
C4' C5' C6' O4' -177.8(3) .
C7' C5' C6' O4' -0.5(5) .
C4' C5' C6' O3' 1.7(5) .
C7' C5' C6' O3' 178.9(3) .
Mg1' O2' C7' C8' -175.0(2) .
Mg1' O2' C7' C5' 3.9(5) .
C6' C5' C7' O2' -177.9(3) .
C4' C5' C7' O2' -0.9(5) .
C6' C5' C7' C8' 1.0(5) .
C4' C5' C7' C8' 178.0(3) .
O2' C7' C8' C9' 177.5(3) .
C5' C7' C8' C9' -1.4(5) .
C7' C8' C9' O4' 1.2(5) .
C7' C8' C9' C10' -177.4(4) .
C6' O4' C9' C8' -0.6(5) .
C6' O4' C9' C10' 178.3(3) .
